data_1567046
loop_
_publ_author_name
'Xu, Zhen'
'Hean, Duane'
'Yuan, Jennifer'
'Wolf, Michael O.'

_publ_section_title
;
 Control of photoluminescence quantum yield and long-lived triplet
 emission lifetime in organic alloys
;
_journal_name_full 'Chemical Science'
_journal_paper_doi 10.1039/D2SC01922A
_journal_year 2022
_chemical_formula_moiety 'C19.912 H14.736 Br0.088 N O'
_chemical_formula_sum 'C19.91 H14.74 Br0.09 N O'
_chemical_formula_weight 291.01
_space_group_crystal_system monoclinic
_space_group_IT_number 14
_space_group_name_Hall '-P 2yn'
_space_group_name_H-M_alt 'P 1 21/n 1'
_atom_sites_solution_hydrogens geom
_atom_sites_solution_primary dual
_audit_creation_date 2021-02-09
_audit_creation_method
;
Olex2 1.3
(compiled 2020.11.12 svn.r5f609507 for OlexSys, GUI svn.r6226)
;
_audit_update_record
;
2021-10-17 deposited with the CCDC.	2022-05-17 downloaded from the CCDC.
;
_cell_angle_alpha 90
_cell_angle_beta 94.7450(10)
_cell_angle_gamma 90
_cell_formula_units_Z 4
_cell_length_a 11.6141(6)
_cell_length_b 10.0515(5)
_cell_length_c 12.2961(6)
_cell_measurement_reflns_used 9976
_cell_measurement_temperature 100
_cell_measurement_theta_max 30.588
_cell_measurement_theta_min 2.318
_cell_volume 1430.52(12)
_computing_cell_refinement 'SAINT V8.40A (Bruker, 2019)'
_computing_data_reduction 'SAINT V8.40A (Bruker, 2019)'
_computing_molecular_graphics 'Olex2 1.3 (Dolomanov et al., 2009)'
_computing_publication_material 'Olex2 1.3 (Dolomanov et al., 2009)'
_computing_structure_refinement 'SHELXL 2017/1 (Sheldrick, 2015)'
_computing_structure_solution 'SHELXT 2014/5 (Sheldrick, 2014)'
_diffrn_ambient_temperature 100
_diffrn_measured_fraction_theta_full 1.000
_diffrn_measured_fraction_theta_max 0.997
_diffrn_measurement_device_type 'Bruker APEX-II CCD'
_diffrn_measurement_method '\f and \w scans'
_diffrn_radiation_type MoK\a
_diffrn_radiation_wavelength 0.71073
_diffrn_reflns_av_R_equivalents 0.0198
_diffrn_reflns_av_unetI/netI 0.0144
_diffrn_reflns_Laue_measured_fraction_full 1.000
_diffrn_reflns_Laue_measured_fraction_max 0.997
_diffrn_reflns_limit_h_max 16
_diffrn_reflns_limit_h_min -16
_diffrn_reflns_limit_k_max 14
_diffrn_reflns_limit_k_min -14
_diffrn_reflns_limit_l_max 17
_diffrn_reflns_limit_l_min -17
_diffrn_reflns_number 25534
_diffrn_reflns_point_group_measured_fraction_full 1.000
_diffrn_reflns_point_group_measured_fraction_max 0.997
_diffrn_reflns_theta_full 25.242
_diffrn_reflns_theta_max 30.616
_diffrn_reflns_theta_min 2.318
_diffrn_source_current 30.0
_diffrn_source_power 1.35
_diffrn_source_voltage 45.0
_diffrn_standards_number 0
_exptl_absorpt_coefficient_mu 0.326
_exptl_absorpt_correction_T_max 0.7461
_exptl_absorpt_correction_T_min 0.7166
_exptl_absorpt_correction_type multi-scan
_exptl_absorpt_process_details
;
SADABS-2016/2 (Bruker,2016/2) was used for absorption correction.
wR2(int) was 0.0509 before and 0.0336 after correction.
The Ratio of minimum to maximum transmission is 0.9605.
The \l/2 correction factor is Not present.
;
_exptl_crystal_colour colourless
_exptl_crystal_colour_primary colourless
_exptl_crystal_density_diffrn 1.351
_exptl_crystal_description prism
_exptl_crystal_F_000 609
_exptl_crystal_size_max 0.399
_exptl_crystal_size_mid 0.389
_exptl_crystal_size_min 0.378
_refine_diff_density_max 0.477
_refine_diff_density_min -0.229
_refine_diff_density_rms 0.053
_refine_ls_extinction_method none
_refine_ls_goodness_of_fit_ref 1.040
_refine_ls_hydrogen_treatment constr
_refine_ls_matrix_type full
_refine_ls_number_parameters 210
_refine_ls_number_reflns 4395
_refine_ls_number_restraints 0
_refine_ls_restrained_S_all 1.040
_refine_ls_R_factor_all 0.0449
_refine_ls_R_factor_gt 0.0388
_refine_ls_shift/su_max 0.001
_refine_ls_shift/su_mean 0.000
_refine_ls_structure_factor_coef Fsqd
_refine_ls_weighting_details 'w=1/[\s^2^(Fo^2^)+(0.0592P)^2^+0.4848P] where P=(Fo^2^+2Fc^2^)/3'
_refine_ls_weighting_scheme calc
_refine_ls_wR_factor_gt 0.1028
_refine_ls_wR_factor_ref 0.1071
_reflns_Friedel_coverage 0.000
_reflns_number_gt 3846
_reflns_number_total 4395
_reflns_threshold_expression 'I > 2\s(I)'
_cod_data_source_file d2sc01922a2.cif
_cod_data_source_block mw416_a
_cod_database_code 1567046
_shelx_shelxl_version_number 2017/1
_shelx_space_group_comment
;
The symmetry employed for this shelxl refinement is uniquely defined
by the following loop, which should always be used as a source of
symmetry information in preference to the above space-group names.
They are only intended as comments.
;
_shelx_estimated_absorpt_t_max 0.887
_shelx_estimated_absorpt_t_min 0.881
_olex2_refinement_description
;
1. Fixed Uiso
 At 1.2 times of:
  All C(H) groups
 At 1.5 times of:
  All C(H,H,H) groups
2. Others
 Sof(Br1)=1-FVAR(1)
 Sof(C1)=Sof(H1A)=Sof(H1B)=Sof(H1C)=FVAR(1)
3.a Aromatic/amide H refined with riding coordinates:
 C3(H3), C4(H4), C6(H6), C7(H7), C10(H10), C11(H11), C12(H12), C13(H13),
 C16(H16), C17(H17), C18(H18), C19(H19)
3.b Idealised Me refined as rotating group:
 C1(H1A,H1B,H1C)
;
_olex2_submission_special_instructions 'No special instructions were received'

loop_
_space_group_symop_operation_xyz
'x, y, z'
'-x+1/2, y+1/2, -z+1/2'
'-x, -y, -z'
'x-1/2, -y-1/2, z-1/2'

loop_
_atom_site_label
_atom_site_type_symbol
_atom_site_fract_x
_atom_site_fract_y
_atom_site_fract_z
_atom_site_U_iso_or_equiv
_atom_site_adp_type
_atom_site_occupancy
_atom_site_site_symmetry_order
_atom_site_calc_flag
_atom_site_refinement_flags_posn
_atom_site_refinement_flags_adp
_atom_site_refinement_flags_occupancy
_atom_site_disorder_assembly
_atom_site_disorder_group
O1 O 0.60339(7) 0.86158(8) 0.78367(6) 0.02219(17) Uani 1 1 d . . . . .
N1 N 0.65909(7) 0.80114(8) 0.61776(6) 0.01259(15) Uani 1 1 d . . . . .
C2 C 0.48492(8) 0.38322(9) 0.78275(7) 0.01469(17) Uani 1 1 d . . . . .
C3 C 0.54485(8) 0.45873(10) 0.86443(7) 0.01598(18) Uani 1 1 d . . . . .
H3 H 0.557111 0.423579 0.936173 0.019 Uiso 1 1 calc R U . . .
C4 C 0.58674(8) 0.58446(10) 0.84222(7) 0.01496(17) Uani 1 1 d . . . . .
H4 H 0.625473 0.635556 0.899054 0.018 Uiso 1 1 calc R U . . .
C5 C 0.57195(7) 0.63584(9) 0.73638(7) 0.01245(16) Uani 1 1 d . . . . .
C6 C 0.51030(8) 0.56214(9) 0.65455(7) 0.01335(16) Uani 1 1 d . . . . .
H6 H 0.498806 0.597001 0.582658 0.016 Uiso 1 1 calc R U . . .
C7 C 0.46575(8) 0.43793(9) 0.67808(7) 0.01455(17) Uani 1 1 d . . . . .
H7 H 0.421872 0.389732 0.622579 0.017 Uiso 1 1 calc R U . . .
C8 C 0.61328(8) 0.77339(9) 0.71734(7) 0.01383(17) Uani 1 1 d . . . . .
C9 C 0.65629(7) 0.92887(9) 0.56914(7) 0.01289(16) Uani 1 1 d . . . . .
C10 C 0.60965(8) 1.04747(10) 0.60457(8) 0.01662(18) Uani 1 1 d . . . . .
H10 H 0.574370 1.052340 0.671462 0.020 Uiso 1 1 calc R U . . .
C11 C 0.61697(9) 1.15840(10) 0.53781(9) 0.01966(19) Uani 1 1 d . . . . .
H11 H 0.586538 1.240785 0.560183 0.024 Uiso 1 1 calc R U . . .
C12 C 0.66789(9) 1.15217(10) 0.43862(8) 0.01948(19) Uani 1 1 d . . . . .
H12 H 0.670771 1.229630 0.394664 0.023 Uiso 1 1 calc R U . . .
C13 C 0.71425(8) 1.03347(10) 0.40396(8) 0.01643(18) Uani 1 1 d . . . . .
H13 H 0.748725 1.028844 0.336646 0.020 Uiso 1 1 calc R U . . .
C14 C 0.70903(7) 0.92121(9) 0.47028(7) 0.01298(17) Uani 1 1 d . . . . .
C15 C 0.75258(8) 0.78672(9) 0.46104(7) 0.01238(16) Uani 1 1 d . . . . .
C16 C 0.82103(8) 0.72726(10) 0.38649(7) 0.01558(18) Uani 1 1 d . . . . .
H16 H 0.841991 0.775070 0.324472 0.019 Uiso 1 1 calc R U . . .
C17 C 0.85796(8) 0.59710(10) 0.40448(8) 0.01755(18) Uani 1 1 d . . . . .
H17 H 0.903489 0.554887 0.353803 0.021 Uiso 1 1 calc R U . . .
C18 C 0.82838(8) 0.52768(10) 0.49712(8) 0.01702(18) Uani 1 1 d . . . . .
H18 H 0.855032 0.439003 0.508389 0.020 Uiso 1 1 calc R U . . .
C19 C 0.76092(8) 0.58529(9) 0.57310(7) 0.01461(17) Uani 1 1 d . . . . .
H19 H 0.742183 0.538114 0.636222 0.018 Uiso 1 1 calc R U . . .
C20 C 0.72198(7) 0.71499(9) 0.55280(7) 0.01207(16) Uani 1 1 d . . . . .
C1 C 0.4426(5) 0.2437(5) 0.8096(5) 0.0212(9) Uani 0.9121(8) 1 d . . P A 1
H1A H 0.383731 0.250356 0.862076 0.032 Uiso 0.9121(8) 1 calc R U P A 1
H1B H 0.507705 0.190564 0.841234 0.032 Uiso 0.9121(8) 1 calc R U P A 1
H1C H 0.409103 0.200874 0.742681 0.032 Uiso 0.9121(8) 1 calc R U P A 1
Br1 Br 0.4308(6) 0.2215(6) 0.8129(5) 0.0186(7) Uani 0.0879(8) 1 d . . P A 2

loop_
_atom_site_aniso_label
_atom_site_aniso_U_11
_atom_site_aniso_U_22
_atom_site_aniso_U_33
_atom_site_aniso_U_23
_atom_site_aniso_U_13
_atom_site_aniso_U_12
O1 0.0319(4) 0.0182(3) 0.0176(3) -0.0063(3) 0.0089(3) -0.0055(3)
N1 0.0136(3) 0.0118(3) 0.0127(3) -0.0008(3) 0.0036(3) 0.0003(3)
C2 0.0118(4) 0.0154(4) 0.0172(4) 0.0023(3) 0.0027(3) 0.0017(3)
C3 0.0144(4) 0.0198(4) 0.0137(4) 0.0039(3) 0.0008(3) 0.0015(3)
C4 0.0136(4) 0.0193(4) 0.0118(4) -0.0005(3) 0.0001(3) -0.0009(3)
C5 0.0117(4) 0.0137(4) 0.0121(3) -0.0007(3) 0.0026(3) -0.0003(3)
C6 0.0136(4) 0.0148(4) 0.0117(3) 0.0004(3) 0.0011(3) 0.0000(3)
C7 0.0139(4) 0.0149(4) 0.0147(4) -0.0010(3) 0.0004(3) -0.0010(3)
C8 0.0134(4) 0.0158(4) 0.0125(4) -0.0013(3) 0.0022(3) -0.0015(3)
C9 0.0111(4) 0.0128(4) 0.0147(4) -0.0002(3) 0.0011(3) -0.0006(3)
C10 0.0149(4) 0.0151(4) 0.0201(4) -0.0015(3) 0.0027(3) 0.0016(3)
C11 0.0176(4) 0.0147(4) 0.0267(5) 0.0004(3) 0.0020(4) 0.0029(3)
C12 0.0180(4) 0.0155(4) 0.0248(5) 0.0050(3) 0.0010(3) 0.0015(3)
C13 0.0150(4) 0.0172(4) 0.0171(4) 0.0027(3) 0.0013(3) -0.0009(3)
C14 0.0107(4) 0.0140(4) 0.0141(4) -0.0004(3) 0.0005(3) -0.0011(3)
C15 0.0112(4) 0.0136(4) 0.0123(3) -0.0008(3) 0.0006(3) -0.0012(3)
C16 0.0146(4) 0.0190(4) 0.0136(4) -0.0014(3) 0.0034(3) -0.0013(3)
C17 0.0166(4) 0.0198(4) 0.0168(4) -0.0036(3) 0.0047(3) 0.0018(3)
C18 0.0169(4) 0.0159(4) 0.0185(4) -0.0016(3) 0.0026(3) 0.0031(3)
C19 0.0149(4) 0.0143(4) 0.0148(4) 0.0002(3) 0.0020(3) 0.0015(3)
C20 0.0108(4) 0.0135(4) 0.0121(4) -0.0016(3) 0.0020(3) -0.0001(3)
C1 0.0174(12) 0.0195(19) 0.0266(11) 0.0025(11) 0.0023(7) 0.0018(11)
Br1 0.0218(13) 0.0140(15) 0.0203(9) 0.0015(9) 0.0041(8) 0.0003(10)

loop_
_atom_type_symbol
_atom_type_description
_atom_type_scat_dispersion_real
_atom_type_scat_dispersion_imag
_atom_type_scat_source
C C 0.0033 0.0016 'International Tables Vol C Tables 4.2.6.8 and 6.1.1.4'
H H 0.0000 0.0000 'International Tables Vol C Tables 4.2.6.8 and 6.1.1.4'
Br Br -0.2901 2.4595 'International Tables Vol C Tables 4.2.6.8 and 6.1.1.4'
N N 0.0061 0.0033 'International Tables Vol C Tables 4.2.6.8 and 6.1.1.4'
O O 0.0106 0.0060 'International Tables Vol C Tables 4.2.6.8 and 6.1.1.4'

loop_
_geom_angle_atom_site_label_1
_geom_angle_atom_site_label_2
_geom_angle_atom_site_label_3
_geom_angle
_geom_angle_site_symmetry_1
_geom_angle_site_symmetry_3
_geom_angle_publ_flag
C8 N1 C9 123.50(7) . . ?
C8 N1 C20 128.27(8) . . ?
C9 N1 C20 108.07(7) . . ?
C3 C2 C7 118.63(8) . . ?
C3 C2 C1 119.5(3) . . ?
C3 C2 Br1 120.4(2) . . ?
C7 C2 C1 121.9(3) . . ?
C7 C2 Br1 121.0(2) . . ?
C2 C3 H3 119.5 . . ?
C4 C3 C2 120.95(8) . . ?
C4 C3 H3 119.5 . . ?
C3 C4 H4 120.0 . . ?
C3 C4 C5 120.08(8) . . ?
C5 C4 H4 120.0 . . ?
C4 C5 C6 119.37(8) . . ?
C4 C5 C8 118.26(8) . . ?
C6 C5 C8 122.11(8) . . ?
C5 C6 H6 119.9 . . ?
C7 C6 C5 120.20(8) . . ?
C7 C6 H6 119.9 . . ?
C2 C7 H7 119.7 . . ?
C6 C7 C2 120.66(8) . . ?
C6 C7 H7 119.7 . . ?
O1 C8 N1 120.27(8) . . ?
O1 C8 C5 121.45(8) . . ?
N1 C8 C5 118.20(8) . . ?
C10 C9 N1 129.76(8) . . ?
C10 C9 C14 121.65(8) . . ?
C14 C9 N1 108.58(7) . . ?
C9 C10 H10 121.4 . . ?
C11 C10 C9 117.17(9) . . ?
C11 C10 H10 121.4 . . ?
C10 C11 H11 119.0 . . ?
C10 C11 C12 121.93(9) . . ?
C12 C11 H11 119.0 . . ?
C11 C12 H12 119.7 . . ?
C13 C12 C11 120.50(9) . . ?
C13 C12 H12 119.7 . . ?
C12 C13 H13 120.7 . . ?
C12 C13 C14 118.55(9) . . ?
C14 C13 H13 120.7 . . ?
C9 C14 C15 107.33(8) . . ?
C13 C14 C9 120.20(8) . . ?
C13 C14 C15 132.44(8) . . ?
C16 C15 C14 132.15(8) . . ?
C16 C15 C20 120.11(8) . . ?
C20 C15 C14 107.54(7) . . ?
C15 C16 H16 120.5 . . ?
C17 C16 C15 118.93(8) . . ?
C17 C16 H16 120.5 . . ?
C16 C17 H17 119.8 . . ?
C16 C17 C18 120.32(8) . . ?
C18 C17 H17 119.8 . . ?
C17 C18 H18 119.1 . . ?
C19 C18 C17 121.78(9) . . ?
C19 C18 H18 119.1 . . ?
C18 C19 H19 121.3 . . ?
C18 C19 C20 117.38(8) . . ?
C20 C19 H19 121.3 . . ?
C15 C20 N1 108.29(8) . . ?
C19 C20 N1 130.01(8) . . ?
C19 C20 C15 121.45(8) . . ?
C2 C1 H1A 109.5 . . ?
C2 C1 H1B 109.5 . . ?
C2 C1 H1C 109.5 . . ?
H1A C1 H1B 109.5 . . ?
H1A C1 H1C 109.5 . . ?
H1B C1 H1C 109.5 . . ?

loop_
_geom_bond_atom_site_label_1
_geom_bond_atom_site_label_2
_geom_bond_distance
_geom_bond_site_symmetry_2
_geom_bond_publ_flag
O1 C8 1.2164(11) . ?
N1 C8 1.4027(11) . ?
N1 C9 1.4155(11) . ?
N1 C20 1.4205(11) . ?
C2 C3 1.3977(13) . ?
C2 C7 1.4004(12) . ?
C2 C1 1.531(5) . ?
C2 Br1 1.793(6) . ?
C3 H3 0.9500 . ?
C3 C4 1.3893(13) . ?
C4 H4 0.9500 . ?
C4 C5 1.3975(12) . ?
C5 C6 1.3981(12) . ?
C5 C8 1.4884(13) . ?
C6 H6 0.9500 . ?
C6 C7 1.3911(13) . ?
C7 H7 0.9500 . ?
C9 C10 1.3940(12) . ?
C9 C14 1.4079(12) . ?
C10 H10 0.9500 . ?
C10 C11 1.3914(14) . ?
C11 H11 0.9500 . ?
C11 C12 1.4002(14) . ?
C12 H12 0.9500 . ?
C12 C13 1.3902(14) . ?
C13 H13 0.9500 . ?
C13 C14 1.3965(12) . ?
C14 C15 1.4511(12) . ?
C15 C16 1.3965(12) . ?
C15 C20 1.4090(12) . ?
C16 H16 0.9500 . ?
C16 C17 1.3888(14) . ?
C17 H17 0.9500 . ?
C17 C18 1.4026(13) . ?
C18 H18 0.9500 . ?
C18 C19 1.3939(12) . ?
C19 H19 0.9500 . ?
C19 C20 1.3957(12) . ?
C1 H1A 0.9800 . ?
C1 H1B 0.9800 . ?
C1 H1C 0.9800 . ?

loop_
_geom_torsion_atom_site_label_1
_geom_torsion_atom_site_label_2
_geom_torsion_atom_site_label_3
_geom_torsion_atom_site_label_4
_geom_torsion
_geom_torsion_site_symmetry_1
_geom_torsion_site_symmetry_2
_geom_torsion_site_symmetry_3
_geom_torsion_site_symmetry_4
_geom_torsion_publ_flag
N1 C9 C10 C11 -178.36(9) . . . . ?
N1 C9 C14 C13 177.90(8) . . . . ?
N1 C9 C14 C15 -3.83(10) . . . . ?
C2 C3 C4 C5 -1.70(14) . . . . ?
C3 C2 C7 C6 3.11(13) . . . . ?
C3 C4 C5 C6 2.84(13) . . . . ?
C3 C4 C5 C8 177.18(8) . . . . ?
C4 C5 C6 C7 -1.01(13) . . . . ?
C4 C5 C8 O1 -38.13(13) . . . . ?
C4 C5 C8 N1 145.06(9) . . . . ?
C5 C6 C7 C2 -1.99(14) . . . . ?
C6 C5 C8 O1 136.04(10) . . . . ?
C6 C5 C8 N1 -40.76(12) . . . . ?
C7 C2 C3 C4 -1.26(14) . . . . ?
C8 N1 C9 C10 -1.07(15) . . . . ?
C8 N1 C9 C14 -179.79(8) . . . . ?
C8 N1 C20 C15 -178.78(8) . . . . ?
C8 N1 C20 C19 -4.59(15) . . . . ?
C8 C5 C6 C7 -175.12(8) . . . . ?
C9 N1 C8 O1 -24.36(14) . . . . ?
C9 N1 C8 C5 152.48(8) . . . . ?
C9 N1 C20 C15 -3.22(10) . . . . ?
C9 N1 C20 C19 170.97(9) . . . . ?
C9 C10 C11 C12 0.55(15) . . . . ?
C9 C14 C15 C16 -172.90(9) . . . . ?
C9 C14 C15 C20 1.83(10) . . . . ?
C10 C9 C14 C13 -0.95(13) . . . . ?
C10 C9 C14 C15 177.32(8) . . . . ?
C10 C11 C12 C13 -0.62(16) . . . . ?
C11 C12 C13 C14 -0.12(14) . . . . ?
C12 C13 C14 C9 0.88(13) . . . . ?
C12 C13 C14 C15 -176.89(9) . . . . ?
C13 C14 C15 C16 5.08(17) . . . . ?
C13 C14 C15 C20 179.81(10) . . . . ?
C14 C9 C10 C11 0.22(14) . . . . ?
C14 C15 C16 C17 174.21(9) . . . . ?
C14 C15 C20 N1 0.86(10) . . . . ?
C14 C15 C20 C19 -173.93(8) . . . . ?
C15 C16 C17 C18 -1.06(14) . . . . ?
C16 C15 C20 N1 176.34(8) . . . . ?
C16 C15 C20 C19 1.56(13) . . . . ?
C16 C17 C18 C19 0.57(15) . . . . ?
C17 C18 C19 C20 0.95(14) . . . . ?
C18 C19 C20 N1 -175.54(9) . . . . ?
C18 C19 C20 C15 -2.00(13) . . . . ?
C20 N1 C8 O1 150.57(9) . . . . ?
C20 N1 C8 C5 -32.59(13) . . . . ?
C20 N1 C9 C10 -176.88(9) . . . . ?
C20 N1 C9 C14 4.40(10) . . . . ?
C20 C15 C16 C17 0.02(13) . . . . ?
C1 C2 C3 C4 178.5(3) . . . . ?
C1 C2 C7 C6 -176.7(3) . . . . ?
Br1 C2 C3 C4 -179.7(2) . . . . ?
Br1 C2 C7 C6 -178.5(2) . . . . ?
